data_1564464
loop_
_publ_author_name
'\"Ozt\"urkkan \"Ozbek, F\"ureya Elif'
'Sert\,celik, Mustafa'
'Y\"uksek, Mustafa'
'Elmal\?i, Ayhan'
'\,Sahin, Ertan'

_publ_section_title
;
 The superiority of the classical synthesis compared to the hydrothermal
 synthesis upon the structural, optical absorption and fluorescent
 properties of new Cd(II) 3-fluorobenzoate complexes with
 Pyridine-3-carboxamide/Pyridine-3-carboxylate
;
_journal_name_full 'Inorganica Chimica Acta'
_journal_page_first 119694
_journal_paper_doi 10.1016/j.ica.2020.119694
_journal_volume 509
_journal_year 2020
_chemical_formula_moiety 'C13 H10 Cd F N O5'
_chemical_formula_sum 'C13 H10 Cd F N O5'
_chemical_formula_weight 391.62
_space_group_IT_number 2
_space_group_name_Hall '-P 1'
_space_group_name_H-M_alt 'P -1'
_symmetry_cell_setting triclinic
_symmetry_Int_Tables_number 2
_symmetry_space_group_name_Hall '-P 1'
_symmetry_space_group_name_H-M 'P -1'
_atom_sites_solution_hydrogens mixed
_cell_angle_alpha 81.994(6)
_cell_angle_beta 72.138(5)
_cell_angle_gamma 75.628(4)
_cell_formula_units_Z 2
_cell_length_a 7.8591(13)
_cell_length_b 8.2007(12)
_cell_length_c 11.475(2)
_cell_measurement_reflns_used 9701
_cell_measurement_temperature 293(2)
_cell_measurement_theta_max 28.29
_cell_measurement_theta_min 2.88
_cell_volume 680.29(19)
_computing_structure_refinement 'SHELXL-2013 (Sheldrick, 2013)'
_diffrn_ambient_temperature 293(2)
_diffrn_measured_fraction_theta_full 0.996
_diffrn_measured_fraction_theta_max 0.991
_diffrn_measurement_device_type 'rigaku R-axis rapid S'
_diffrn_measurement_method '\f and \w scans'
_diffrn_radiation_type MoK\a
_diffrn_radiation_wavelength 0.71073
_diffrn_reflns_av_R_equivalents 0.0344
_diffrn_reflns_Laue_measured_fraction_full 0.996
_diffrn_reflns_Laue_measured_fraction_max 0.991
_diffrn_reflns_limit_h_max 10
_diffrn_reflns_limit_h_min -10
_diffrn_reflns_limit_k_max 10
_diffrn_reflns_limit_k_min -10
_diffrn_reflns_limit_l_max 15
_diffrn_reflns_limit_l_min -15
_diffrn_reflns_number 26337
_diffrn_reflns_point_group_measured_fraction_full 0.996
_diffrn_reflns_point_group_measured_fraction_max 0.991
_diffrn_reflns_theta_full 25.242
_diffrn_reflns_theta_max 28.339
_diffrn_reflns_theta_min 2.885
_diffrn_standards_number 0
_exptl_absorpt_coefficient_mu 1.637
_exptl_absorpt_correction_type none
_exptl_crystal_colour colourless
_exptl_crystal_density_diffrn 1.912
_exptl_crystal_description prism
_exptl_crystal_F_000 384
_exptl_crystal_size_max 0.10
_exptl_crystal_size_mid 0.07
_exptl_crystal_size_min 0.06
_refine_diff_density_max 1.35
_refine_diff_density_min -0.505
_refine_diff_density_rms 0.105
_refine_ls_extinction_coef 0.024(2)
_refine_ls_extinction_expression Fc^*^=kFc[1+0.001xFc^2^\l^3^/sin(2\q)]^-1/4^
_refine_ls_extinction_method SHELXL
_refine_ls_goodness_of_fit_ref 1.205
_refine_ls_hydrogen_treatment constr
_refine_ls_matrix_type full
_refine_ls_number_parameters 193
_refine_ls_number_reflns 3356
_refine_ls_number_restraints 0
_refine_ls_restrained_S_all 1.205
_refine_ls_R_factor_all 0.0327
_refine_ls_R_factor_gt 0.0292
_refine_ls_shift/su_max 0.001
_refine_ls_shift/su_mean 0
_refine_ls_structure_factor_coef Fsqd
_refine_ls_weighting_details 'w=1/[\s^2^(Fo^2^)+(0.0289P)^2^+0.9457P] where P=(Fo^2^+2Fc^2^)/3'
_refine_ls_weighting_scheme calc
_refine_ls_wR_factor_gt 0.0731
_refine_ls_wR_factor_ref 0.0758
_reflns_number_gt 3134
_reflns_number_total 3356
_reflns_threshold_expression 'I > 2\s(I)'
_cod_data_source_file ICA-2020-509-119694.cif
_cod_data_source_block ertan100_0m_a
_cod_original_cell_volume 680.3(2)
_cod_database_code 1564464

loop_
_symmetry_equiv_pos_as_xyz
'x, y, z'
'-x, -y, -z'

loop_
_atom_site_label
_atom_site_type_symbol
_atom_site_fract_x
_atom_site_fract_y
_atom_site_fract_z
_atom_site_U_iso_or_equiv
_atom_site_adp_type
_atom_site_occupancy
_atom_site_calc_flag
_atom_site_disorder_assembly
_atom_site_disorder_group
Cd Cd 0.85487(2) 0.23688(2) 0.50664(2) 0.03100(10) Uani 1 d . .
O5 O 0.0478(3) 0.0286(3) 0.6147(2) 0.0399(5) Uani 1 d . .
O4 O 0.1224(3) 0.2720(3) 0.5417(3) 0.0438(5) Uani 1 d . .
O3 O 0.7127(3) 0.4683(3) 0.6265(3) 0.0484(6) Uani 1 d . .
O1 O 0.9628(4) 0.3628(3) 0.3244(2) 0.0530(6) Uani 1 d . .
N1 N 0.6226(3) 0.1110(3) 0.6179(2) 0.0266(4) Uani 1 d . .
O2 O 0.6621(4) 0.4179(3) 0.3646(2) 0.0497(6) Uani 1 d . .
C12 C 0.4614(3) 0.1604(3) 0.5927(2) 0.0258(5) Uani 1 d . .
H12 H 0.4434 0.2563 0.5403 0.031 Uiso 1 calc . .
C11 C 0.3201(3) 0.0762(3) 0.6406(2) 0.0254(5) Uani 1 d . .
C13 C 0.1517(3) 0.1305(4) 0.5973(3) 0.0307(6) Uani 1 d . .
C10 C 0.3445(4) -0.0639(4) 0.7213(3) 0.0324(6) Uani 1 d . .
H10 H 0.252 -0.123 0.7556 0.039 Uiso 1 calc . .
C8 C 0.6455(4) -0.0255(4) 0.6959(3) 0.0324(6) Uani 1 d . .
H8 H 0.7569 -0.0614 0.7142 0.039 Uiso 1 calc . .
C7 C 0.8169(5) 0.4403(4) 0.2997(3) 0.0388(7) Uani 1 d . .
C9 C 0.5101(4) -0.1143(4) 0.7498(3) 0.0368(6) Uani 1 d . .
H9 H 0.5294 -0.2069 0.8046 0.044 Uiso 1 calc . .
C6 C 0.8330(5) 0.5652(4) 0.1908(3) 0.0422(7) Uani 1 d . .
C5 C 0.6854(7) 0.6349(5) 0.1439(4) 0.0581(10) Uani 1 d . .
H5 H 0.5747 0.6015 0.1779 0.07 Uiso 1 calc . .
C1 C 0.9981(6) 0.6152(5) 0.1390(3) 0.0545(9) Uani 1 d . .
H1 H 1.0982 0.5701 0.1694 0.065 Uiso 1 calc . .
F1 F 1.1672(7) 0.7806(6) -0.0099(4) 0.154(2) Uani 1 d . .
C2 C 1.0084(8) 0.7347(6) 0.0404(4) 0.0734(15) Uani 1 d . .
C3 C 0.8691(10) 0.8031(6) -0.0077(4) 0.0855(19) Uani 1 d . .
H3 H 0.8829 0.8809 -0.0753 0.103 Uiso 1 calc . .
C4 C 0.7053(10) 0.7550(7) 0.0457(4) 0.0831(18) Uani 1 d . .
H4 H 0.6059 0.8039 0.0154 0.1 Uiso 1 calc . .
H3B H 0.7522 0.558 0.5807 0.10(2) Uiso 1 d . .
H3A H 0.5888 0.503 0.6367 0.090(18) Uiso 1 d . .

loop_
_atom_site_aniso_label
_atom_site_aniso_U_11
_atom_site_aniso_U_22
_atom_site_aniso_U_33
_atom_site_aniso_U_23
_atom_site_aniso_U_13
_atom_site_aniso_U_12
Cd 0.01917(12) 0.03090(14) 0.04423(15) 0.00756(8) -0.01208(8) -0.00948(8)
O5 0.0228(10) 0.0476(13) 0.0555(13) -0.0057(10) -0.0131(9) -0.0149(9)
O4 0.0279(10) 0.0425(12) 0.0660(15) 0.0062(11) -0.0239(10) -0.0090(9)
O3 0.0409(13) 0.0371(12) 0.0639(16) -0.0027(11) -0.0066(11) -0.0133(10)
O1 0.0481(14) 0.0450(14) 0.0510(14) 0.0124(11) -0.0066(11) -0.0013(11)
N1 0.0180(10) 0.0291(11) 0.0341(11) 0.0002(9) -0.0088(8) -0.0075(8)
O2 0.0498(14) 0.0413(13) 0.0513(14) 0.0029(11) -0.0045(11) -0.0138(11)
C12 0.0189(11) 0.0262(12) 0.0332(13) -0.0014(10) -0.0086(10) -0.0054(9)
C11 0.0178(11) 0.0302(13) 0.0294(12) -0.0055(10) -0.0062(9) -0.0064(9)
C13 0.0164(11) 0.0410(15) 0.0363(14) -0.0099(12) -0.0065(10) -0.0062(10)
C10 0.0279(13) 0.0384(15) 0.0337(14) 0.0018(11) -0.0070(11) -0.0168(11)
C8 0.0253(13) 0.0373(15) 0.0371(14) 0.0044(11) -0.0140(11) -0.0086(11)
C7 0.0493(18) 0.0272(14) 0.0345(15) -0.0006(11) -0.0070(13) -0.0055(13)
C9 0.0341(15) 0.0412(16) 0.0370(15) 0.0108(12) -0.0137(12) -0.0143(12)
C6 0.056(2) 0.0300(15) 0.0313(15) -0.0025(11) -0.0042(14) -0.0029(13)
C5 0.069(3) 0.057(2) 0.0435(19) -0.0068(17) -0.0197(18) 0.000(2)
C1 0.066(2) 0.0425(19) 0.0440(19) 0.0019(15) -0.0018(17) -0.0115(17)
F1 0.173(5) 0.133(4) 0.124(4) 0.036(3) 0.019(3) -0.078(4)
C2 0.098(4) 0.054(2) 0.047(2) 0.0088(19) 0.010(2) -0.023(2)
C3 0.138(6) 0.058(3) 0.039(2) 0.0121(19) -0.010(3) -0.009(3)
C4 0.123(5) 0.068(3) 0.046(2) -0.003(2) -0.038(3) 0.017(3)

loop_
_atom_type_symbol
_atom_type_description
_atom_type_scat_dispersion_real
_atom_type_scat_dispersion_imag
_atom_type_scat_source
C C 0.0033 0.0016 'International Tables Vol C Tables 4.2.6.8 and 6.1.1.4'
H H 0 0 'International Tables Vol C Tables 4.2.6.8 and 6.1.1.4'
N N 0.0061 0.0033 'International Tables Vol C Tables 4.2.6.8 and 6.1.1.4'
O O 0.0106 0.006 'International Tables Vol C Tables 4.2.6.8 and 6.1.1.4'
F F 0.0171 0.0103 'International Tables Vol C Tables 4.2.6.8 and 6.1.1.4'
Cd Cd -0.8075 1.2024 'International Tables Vol C Tables 4.2.6.8 and 6.1.1.4'

loop_
_geom_angle_atom_site_label_1
_geom_angle_atom_site_label_2
_geom_angle_atom_site_label_3
_geom_angle
_geom_angle_site_symmetry_1
_geom_angle_site_symmetry_3
O1 Cd N1 142.28(10) . .
O1 Cd O3 101.48(10) . .
N1 Cd O3 87.91(8) . .
O1 Cd O4 83.72(10) . 1_655
N1 Cd O4 133.87(9) . 1_655
O3 Cd O4 84.02(9) . 1_655
O1 Cd O5 123.68(9) . 1_655
N1 Cd O5 86.09(8) . 1_655
O3 Cd O5 108.54(9) . 1_655
O4 Cd O5 54.47(8) 1_655 1_655
O1 Cd O5 83.64(9) . 2_656
N1 Cd O5 82.57(8) . 2_656
O3 Cd O5 169.52(8) . 2_656
O4 Cd O5 105.76(8) 1_655 2_656
O5 Cd O5 75.29(8) 1_655 2_656
O1 Cd O2 53.42(9) . .
N1 Cd O2 93.02(8) . .
O3 Cd O2 81.40(9) . .
O4 Cd O2 130.07(8) 1_655 .
O5 Cd O2 169.96(8) 1_655 .
O5 Cd O2 94.67(8) 2_656 .
O1 Cd C13 104.37(10) . 1_655
N1 Cd C13 110.74(9) . 1_655
O3 Cd C13 96.75(9) . 1_655
O4 Cd C13 27.02(9) 1_655 1_655
O5 Cd C13 27.45(8) 1_655 1_655
O5 Cd C13 90.75(8) 2_656 1_655
O2 Cd C13 156.13(9) . 1_655
O1 Cd C7 26.61(10) . .
N1 Cd C7 119.00(10) . .
O3 Cd C7 89.91(9) . .
O4 Cd C7 106.35(10) 1_655 .
O5 Cd C7 149.92(9) 1_655 .
O5 Cd C7 90.87(9) 2_656 .
O2 Cd C7 26.93(9) . .
C13 Cd C7 130.01(10) 1_655 .
C13 O5 Cd 88.91(18) . 1_455
C13 O5 Cd 121.45(19) . 2_656
Cd O5 Cd 104.71(8) 1_455 2_656
C13 O4 Cd 94.25(17) . 1_455
Cd O3 H3B 105.9(2) . .
Cd O3 H3A 114.3(2) . .
H3B O3 H3A 100.5(3) . .
C7 O1 Cd 101.4(2) . .
C12 N1 C8 117.8(2) . .
C12 N1 Cd 118.38(18) . .
C8 N1 Cd 123.19(18) . .
C7 O2 Cd 82.4(2) . .
N1 C12 C11 123.3(2) . .
N1 C12 H12 118.3 . .
C11 C12 H12 118.3 . .
C12 C11 C10 118.5(2) . .
C12 C11 C13 119.5(2) . .
C10 C11 C13 121.8(2) . .
O4 C13 O5 122.4(3) . .
O4 C13 C11 119.0(2) . .
O5 C13 C11 118.6(3) . .
O4 C13 Cd 58.73(14) . 1_455
O5 C13 Cd 63.64(16) . 1_455
C11 C13 Cd 176.9(2) . 1_455
C11 C10 C9 118.6(3) . .
C11 C10 H10 120.7 . .
C9 C10 H10 120.7 . .
N1 C8 C9 122.5(3) . .
N1 C8 H8 118.8 . .
C9 C8 H8 118.8 . .
O2 C7 O1 122.1(3) . .
O2 C7 C6 120.5(3) . .
O1 C7 C6 117.4(3) . .
O2 C7 Cd 70.63(19) . .
O1 C7 Cd 51.95(16) . .
C6 C7 Cd 166.4(3) . .
C8 C9 C10 119.3(3) . .
C8 C9 H9 120.4 . .
C10 C9 H9 120.4 . .
C1 C6 C5 120.0(4) . .
C1 C6 C7 118.6(3) . .
C5 C6 C7 121.4(4) . .
C4 C5 C6 119.2(5) . .
C4 C5 H5 120.4 . .
C6 C5 H5 120.4 . .
C2 C1 C6 117.6(5) . .
C2 C1 H1 121.2 . .
C6 C1 H1 121.2 . .
F1 C2 C3 118.8(5) . .
F1 C2 C1 117.4(6) . .
C3 C2 C1 123.8(5) . .
C2 C3 C4 118.1(4) . .
C2 C3 H3 121 . .
C4 C3 H3 121 . .
C3 C4 C5 121.3(5) . .
C3 C4 H4 119.3 . .
C5 C4 H4 119.3 . .

loop_
_geom_bond_atom_site_label_1
_geom_bond_atom_site_label_2
_geom_bond_distance
_geom_bond_site_symmetry_2
Cd O1 2.214(3) .
Cd N1 2.273(2) .
Cd O3 2.340(3) .
Cd O4 2.349(2) 1_655
Cd O5 2.456(2) 1_655
Cd O5 2.575(2) 2_656
Cd O2 2.623(3) .
Cd C13 2.741(3) 1_655
Cd C7 2.756(3) .
O5 C13 1.264(4) .
O5 Cd 2.456(2) 1_455
O5 Cd 2.575(2) 2_656
O4 C13 1.248(4) .
O4 Cd 2.349(2) 1_455
O3 H3B 0.905(2) .
O3 H3A 0.919(3) .
O1 C7 1.260(4) .
N1 C12 1.338(3) .
N1 C8 1.344(4) .
O2 C7 1.259(4) .
C12 C11 1.383(4) .
C12 H12 0.93 .
C11 C10 1.384(4) .
C11 C13 1.499(4) .
C13 Cd 2.741(3) 1_455
C10 C9 1.388(4) .
C10 H10 0.93 .
C8 C9 1.379(4) .
C8 H8 0.93 .
C7 C6 1.495(4) .
C9 H9 0.93 .
C6 C1 1.388(6) .
C6 C5 1.389(6) .
C5 C4 1.387(7) .
C5 H5 0.93 .
C1 C2 1.386(6) .
C1 H1 0.93 .
F1 C2 1.328(7) .
C2 C3 1.340(8) .
C3 C4 1.375(9) .
C3 H3 0.93 .
C4 H4 0.93 .

loop_
_geom_hbond_atom_site_label_D
_geom_hbond_atom_site_label_H
_geom_hbond_atom_site_label_A
_geom_hbond_distance_DH
_geom_hbond_distance_HA
_geom_hbond_distance_DA
_geom_hbond_angle_DHA
_geom_hbond_site_symmetry_A
C12 H12 O2 0.93 2.65 3.373(4) 134.8 .
C8 H8 O5 0.93 2.47 3.137(3) 129.1 1_655
O3 H3B O4 0.905(2) 2.043(2) 2.937(3) 169.50(18) 2_666
O3 H3A O2 0.919(3) 1.921(3) 2.835(4) 172.55(19) 2_666

loop_
_geom_torsion_atom_site_label_1
_geom_torsion_atom_site_label_2
_geom_torsion_atom_site_label_3
_geom_torsion_atom_site_label_4
_geom_torsion
_geom_torsion_site_symmetry_1
_geom_torsion_site_symmetry_2
_geom_torsion_site_symmetry_3
_geom_torsion_site_symmetry_4
C8 N1 C12 C11 -1.5(4) . . . .
Cd N1 C12 C11 169.7(2) . . . .
N1 C12 C11 C10 1.8(4) . . . .
N1 C12 C11 C13 -173.9(2) . . . .
Cd O4 C13 O5 0.3(3) 1_455 . . .
Cd O4 C13 C11 177.6(2) 1_455 . . .
Cd O5 C13 O4 -0.2(3) 1_455 . . .
Cd O5 C13 O4 106.4(3) 2_656 . . .
Cd O5 C13 C11 -177.6(2) 1_455 . . .
Cd O5 C13 C11 -71.0(3) 2_656 . . .
Cd O5 C13 Cd 106.62(18) 2_656 . . 1_455
C12 C11 C13 O4 -16.4(4) . . . .
C10 C11 C13 O4 168.1(3) . . . .
C12 C11 C13 O5 161.0(3) . . . .
C10 C11 C13 O5 -14.4(4) . . . .
C12 C11 C10 C9 -0.5(4) . . . .
C13 C11 C10 C9 175.0(3) . . . .
C12 N1 C8 C9 -0.1(4) . . . .
Cd N1 C8 C9 -170.8(2) . . . .
Cd O2 C7 O1 7.0(3) . . . .
Cd O2 C7 C6 -171.4(3) . . . .
Cd O1 C7 O2 -8.4(4) . . . .
Cd O1 C7 C6 170.1(2) . . . .
N1 C8 C9 C10 1.3(5) . . . .
C11 C10 C9 C8 -1.0(5) . . . .
O2 C7 C6 C1 165.2(3) . . . .
O1 C7 C6 C1 -13.3(5) . . . .
Cd C7 C6 C1 22.2(11) . . . .
O2 C7 C6 C5 -12.8(5) . . . .
O1 C7 C6 C5 168.8(3) . . . .
Cd C7 C6 C5 -155.8(8) . . . .
C1 C6 C5 C4 -0.4(6) . . . .
C7 C6 C5 C4 177.6(4) . . . .
C5 C6 C1 C2 -0.2(6) . . . .
C7 C6 C1 C2 -178.2(3) . . . .
C6 C1 C2 F1 -179.2(4) . . . .
C6 C1 C2 C3 -0.5(7) . . . .
F1 C2 C3 C4 -179.7(5) . . . .
C1 C2 C3 C4 1.7(8) . . . .
C2 C3 C4 C5 -2.2(8) . . . .
C6 C5 C4 C3 1.6(7) . . . .
